data_4316219
loop_
_publ_author_name
'Araminta E. W. Ledger'
'Aitor Moreno'
'Charles E. Ellul'
'Mary F. Mahon'
'Paul S. Pregosin'
'Michael K. Whittlesey'
'Jonathan M. J. Williams'

_publ_section_title
;
 Pincer Phosphine Complexes of Ruthenium: Formation of Ru(P-O-P)(PPh3)HCl
 (P-O-P = xantphos, DPEphos, (Ph2PCH2CH2)2O) and Ru(dppf)(PPh3)HCl and
 Characterization of Cationic Dioxygen, Dihydrogen, Dinitrogen, and Arene
 Coordinated Phosphine Products
;
_journal_name_full 'Inorganic Chemistry'
_journal_page_first 7244
_journal_page_last 7256
_journal_paper_doi 10.1021/ic100438d
_journal_volume 49
_journal_year 2010
_chemical_formula_sum 'C92.6 H62 B Cl0 F24 O2 P3 Ru'
_chemical_formula_weight 1867.41
_chemical_name_systematic
; 
 ? 
;
_space_group_IT_number 14
_symmetry_cell_setting monoclinic
_symmetry_space_group_name_Hall '-P 2yab'
_symmetry_space_group_name_H-M 'P 1 21/a 1'
_atom_sites_solution_hydrogens geom
_atom_sites_solution_primary direct
_atom_sites_solution_secondary difmap
_audit_creation_method SHELXL-97
_cell_angle_alpha 90.00
_cell_angle_beta 94.3870(10)
_cell_angle_gamma 90.00
_cell_formula_units_Z 4
_cell_length_a 18.4540(2)
_cell_length_b 20.4010(3)
_cell_length_c 22.4910(3)
_cell_measurement_reflns_used 127543
_cell_measurement_temperature 150(2)
_cell_measurement_theta_max 27.485
_cell_measurement_theta_min 2.910
_cell_volume 8442.60(19)
_computing_cell_refinement 'HKL Scalepack (Otwinowski & Minor 1997)'
_computing_data_collection 'Collect (Bruker AXS BV 1997-2004)'
_computing_data_reduction 'Denzo & Scalepack (Otwinowski, Minor 1997)'
_computing_molecular_graphics 'ORTEX (P.McArdle 1995)'
_computing_publication_material 'SHELXL-97/2 (Sheldrick 1997)'
_computing_structure_refinement 'SHELXL-97/2 (Sheldrick 1997)'
_computing_structure_solution 'SHELXS-97 (Sheldrick 1990)'
_diffrn_ambient_temperature 150(2)
_diffrn_measured_fraction_theta_full 0.997
_diffrn_measured_fraction_theta_max 0.997
_diffrn_measurement_device_type '95mm CCD camera on \k-goniostat'
_diffrn_measurement_method CCD
_diffrn_radiation_monochromator 'horizonally mounted graphite crystal'
_diffrn_radiation_source 'fine-focus sealed tube'
_diffrn_radiation_type MoK\a
_diffrn_radiation_wavelength 0.71073
_diffrn_reflns_av_R_equivalents 0.1470
_diffrn_reflns_av_sigmaI/netI 0.0616
_diffrn_reflns_limit_h_max 21
_diffrn_reflns_limit_h_min -21
_diffrn_reflns_limit_k_max 24
_diffrn_reflns_limit_k_min -24
_diffrn_reflns_limit_l_max 26
_diffrn_reflns_limit_l_min -26
_diffrn_reflns_number 119161
_diffrn_reflns_theta_full 25.03
_diffrn_reflns_theta_max 25.03
_diffrn_reflns_theta_min 3.52
_exptl_absorpt_coefficient_mu 0.345
_exptl_absorpt_correction_T_max 0.987
_exptl_absorpt_correction_T_min 0.559
_exptl_absorpt_correction_type multi-scan
_exptl_absorpt_process_details
;
multi-scan from symmetry-related measurements 
 Sortav (Blessing 1995)
;
_exptl_crystal_colour plate
_exptl_crystal_density_diffrn 1.469
_exptl_crystal_density_method 'not measured'
_exptl_crystal_description yellow
_exptl_crystal_F_000 3774
_exptl_crystal_size_max 0.25
_exptl_crystal_size_mid 0.15
_exptl_crystal_size_min 0.07
_refine_diff_density_max 0.684
_refine_diff_density_min -0.521
_refine_diff_density_rms 0.077
_refine_ls_extinction_method none
_refine_ls_goodness_of_fit_ref 1.053
_refine_ls_hydrogen_treatment mixed
_refine_ls_matrix_type full
_refine_ls_number_parameters 1210
_refine_ls_number_reflns 14858
_refine_ls_number_restraints 131
_refine_ls_restrained_S_all 1.962
_refine_ls_R_factor_all 0.0761
_refine_ls_R_factor_gt 0.0502
_refine_ls_shift/su_max 0.002
_refine_ls_shift/su_mean 0.000
_refine_ls_structure_factor_coef Fsqd
_refine_ls_weighting_details 'calc w=1/[\s^2^(Fo^2^)+(0.0514P)^2^+15.0984P] where P=(Fo^2^+2Fc^2^)/3'
_refine_ls_weighting_scheme calc
_refine_ls_wR_factor_gt 0.1184
_refine_ls_wR_factor_ref 0.1382
_reflns_number_gt 11104
_reflns_number_total 14858
_reflns_threshold_expression >2sigma(I)
_cod_data_source_file ic100438d_si_001_4.cif
_cod_data_source_block h09mkw1
_cod_depositor_comments
;
The following automatic conversions were performed:

'_symmetry_cell_setting' value 'Monoclinic' changed to 'monoclinic'
according to the built-in table from CIF Core dictionary named
'cif_core.dic' version 2.4.1 from 2010-06-29.

Automatic conversion script
Id: cif_fix_values 1646 2011-03-28 12:23:43Z adriana 
;
_cod_original_formula_sum 'C92.60 H62 B Cl0 F24 O2 P3 Ru'
_cod_database_code 4316219

loop_
_symmetry_equiv_pos_as_xyz
'x, y, z'
'-x+1/2, y+1/2, -z'
'-x, -y, -z'
'x-1/2, -y-1/2, z'

loop_
_atom_site_label
_atom_site_type_symbol
_atom_site_fract_x
_atom_site_fract_y
_atom_site_fract_z
_atom_site_U_iso_or_equiv
_atom_site_adp_type
_atom_site_occupancy
_atom_site_symmetry_multiplicity
_atom_site_calc_flag
_atom_site_refinement_flags
_atom_site_disorder_assembly
_atom_site_disorder_group
Ru1 Ru 0.4323(3) 0.6668(3) 0.2413(2) 0.0234(17) Uani 1 1 d D . .
P1 P 0.4472(9) 0.6666(9) 0.1404(8) 0.025(4) Uani 1 1 d . . .
P2 P 0.4603(9) 0.6628(8) 0.3426(8) 0.024(4) Uani 1 1 d . . .
P3 P 0.3220(9) 0.7115(9) 0.2398(8) 0.025(4) Uani 1 1 d . . .
F1 F 0.337(3) 0.436(3) 0.309(2) 0.059(14) Uani 1 1 d . . .
F2 F 0.400(3) 0.410(3) 0.238(2) 0.061(14) Uani 1 1 d . . .
F3 F 0.373(3) 0.337(3) 0.299(3) 0.067(16) Uani 1 1 d . . .
F4 F 0.186(4) 0.417(3) 0.052(3) 0.080(18) Uani 1 1 d . . .
F5 F 0.269(3) 0.347(5) 0.051(3) 0.11(3) Uani 1 1 d . . .
F6 F 0.159(4) 0.318(4) 0.048(3) 0.10(2) Uani 1 1 d . . .
F7 F 0.036(3) 0.092(2) 0.461(2) 0.050(12) Uani 1 1 d . . .
F8 F -0.042(2) 0.160(2) 0.421(2) 0.048(12) Uani 1 1 d . . .
F9 F -0.011(2) 0.075(2) 0.372(2) 0.047(11) Uani 1 1 d . . .
F10 F 0.285(5) 0.097(5) 0.412(5) 0.06(3) Uani 0.65 1 d PD A 1
F11 F 0.309(4) 0.199(4) 0.426(4) 0.06(2) Uani 0.65 1 d PD A 1
F12 F 0.316(5) 0.158(7) 0.340(4) 0.07(4) Uani 0.65 1 d PD A 1
F13 F 0.056(3) 0.142(3) 0.087(3) 0.066(15) Uani 1 1 d . . .
F14 F -0.056(3) 0.130(3) 0.065(3) 0.08(2) Uani 1 1 d . . .
F15 F -0.005(4) 0.086(3) 0.144(3) 0.073(17) Uani 1 1 d . . .
F16 F -0.217(14) 0.290(12) 0.122(10) 0.08(8) Uani 0.50 1 d PD B 1
F17 F -0.173(16) 0.379(10) 0.155(13) 0.12(13) Uani 0.50 1 d PD B 1
F18 F -0.212(15) 0.312(16) 0.214(10) 0.16(17) Uani 0.50 1 d PD B 1
F19 F 0.084(11) 0.503(5) 0.485(7) 0.09(5) Uani 0.65 1 d PD C 1
F20 F 0.168(5) 0.435(6) 0.472(4) 0.07(3) Uani 0.65 1 d PD C 1
F21 F 0.066(9) 0.401(8) 0.497(5) 0.10(6) Uani 0.65 1 d PD C 1
F22 F -0.073(6) 0.515(4) 0.237(6) 0.09(4) Uani 0.65 1 d PD D 1
F23 F -0.056(7) 0.575(5) 0.311(4) 0.09(4) Uani 0.65 1 d PD D 1
F24 F 0.022(5) 0.574(7) 0.248(8) 0.12(6) Uani 0.65 1 d PD D 1
F10A F 0.294(12) 0.117(9) 0.429(8) 0.06(7) Uiso 0.35 1 d PD A 2
F11A F 0.323(11) 0.206(9) 0.394(10) 0.08(7) Uiso 0.35 1 d PD A 2
F12A F 0.306(14) 0.125(10) 0.338(9) 0.08(9) Uiso 0.35 1 d PD A 2
F16A F -0.211(15) 0.315(14) 0.117(7) 0.10(11) Uani 0.50 1 d PD B 2
F17A F -0.171(11) 0.379(7) 0.186(9) 0.06(5) Uani 0.50 1 d PD B 2
F18A F -0.219(9) 0.293(8) 0.209(8) 0.05(4) Uani 0.50 1 d PD B 2
F19A F 0.111(17) 0.502(11) 0.481(18) 0.08(10) Uiso 0.35 1 d PD C 2
F20A F 0.151(12) 0.407(11) 0.480(12) 0.09(9) Uiso 0.35 1 d PD C 2
F21A F 0.043(15) 0.422(17) 0.497(18) 0.11(13) Uiso 0.35 1 d PD C 2
F22A F -0.090(10) 0.540(14) 0.274(13) 0.11(8) Uiso 0.35 1 d PD D 2
F23A F 0.001(14) 0.596(9) 0.285(11) 0.09(7) Uiso 0.35 1 d PD D 2
F24A F -0.012(14) 0.534(11) 0.214(8) 0.09(6) Uiso 0.35 1 d PD D 2
O1 O 0.537(2) 0.610(2) 0.242(2) 0.028(10) Uani 1 1 d . . .
O2 O 0.394(3) 0.559(2) 0.235(3) 0.039(12) Uani 1 1 d D . .
C1 C 0.520(4) 0.605(3) 0.136(3) 0.028(15) Uani 1 1 d . . .
C2 C 0.538(4) 0.581(4) 0.081(3) 0.034(17) Uani 1 1 d . . .
H2 H 0.5122 0.5952 0.0457 0.041 Uiso 1 1 calc R . .
C3 C 0.594(4) 0.536(4) 0.079(3) 0.037(18) Uani 1 1 d . . .
H3 H 0.6054 0.5191 0.0416 0.045 Uiso 1 1 calc R . .
C4 C 0.632(4) 0.517(4) 0.131(3) 0.036(17) Uani 1 1 d . . .
H4 H 0.6707 0.4862 0.1284 0.043 Uiso 1 1 calc R . .
C5 C 0.616(4) 0.540(3) 0.187(3) 0.030(15) Uani 1 1 d . . .
C6 C 0.559(4) 0.583(3) 0.188(3) 0.027(15) Uani 1 1 d . . .
C7 C 0.661(4) 0.518(4) 0.243(4) 0.037(18) Uani 1 1 d . . .
C8 C 0.663(6) 0.442(4) 0.244(4) 0.06(3) Uani 1 1 d . . .
H8A H 0.6139 0.4244 0.2458 0.090 Uiso 1 1 calc R . .
H8B H 0.6935 0.4270 0.2793 0.090 Uiso 1 1 calc R . .
H8C H 0.6840 0.4253 0.2080 0.090 Uiso 1 1 calc R . .
C9 C 0.738(4) 0.547(6) 0.242(4) 0.06(3) Uani 1 1 d . . .
H9A H 0.7604 0.5314 0.2062 0.089 Uiso 1 1 calc R . .
H9B H 0.7675 0.5329 0.2776 0.089 Uiso 1 1 calc R . .
H9C H 0.7348 0.5948 0.2410 0.089 Uiso 1 1 calc R . .
C10 C 0.627(4) 0.542(3) 0.298(3) 0.030(16) Uani 1 1 d . . .
C11 C 0.655(4) 0.521(4) 0.354(3) 0.034(17) Uani 1 1 d . . .
H11 H 0.6960 0.4931 0.3570 0.040 Uiso 1 1 calc R . .
C12 C 0.625(4) 0.541(4) 0.406(3) 0.034(17) Uani 1 1 d . . .
H12 H 0.6459 0.5259 0.4436 0.041 Uiso 1 1 calc R . .
C13 C 0.566(4) 0.582(3) 0.403(3) 0.030(15) Uani 1 1 d . . .
H13 H 0.5452 0.5951 0.4383 0.036 Uiso 1 1 calc R . .
C14 C 0.536(3) 0.605(3) 0.348(3) 0.026(14) Uani 1 1 d . . .
C15 C 0.568(3) 0.584(3) 0.296(3) 0.027(15) Uani 1 1 d . . .
C16 C 0.502(3) 0.731(3) 0.385(3) 0.028(15) Uani 1 1 d . . .
C17 C 0.505(4) 0.733(4) 0.447(3) 0.035(17) Uani 1 1 d . . .
H17 H 0.4812 0.7004 0.4685 0.042 Uiso 1 1 calc R . .
C18 C 0.543(4) 0.782(4) 0.478(4) 0.042(19) Uani 1 1 d D . .
H18 H 0.5431 0.7831 0.5207 0.050 Uiso 1 1 calc R . .
C19 C 0.580(4) 0.830(4) 0.449(4) 0.041(19) Uani 1 1 d . . .
H19 H 0.6068 0.8628 0.4704 0.050 Uiso 1 1 calc R . .
C20 C 0.578(4) 0.828(4) 0.387(4) 0.038(18) Uani 1 1 d . . .
H20 H 0.6036 0.8604 0.3668 0.045 Uiso 1 1 calc R . .
C21 C 0.540(4) 0.779(4) 0.355(3) 0.032(16) Uani 1 1 d . . .
H21 H 0.5386 0.7785 0.3131 0.039 Uiso 1 1 calc R . .
C22 C 0.396(3) 0.627(3) 0.391(3) 0.027(15) Uani 1 1 d . . .
C23 C 0.387(4) 0.559(4) 0.393(3) 0.031(16) Uani 1 1 d . . .
H23 H 0.4193 0.5314 0.3745 0.037 Uiso 1 1 calc R . .
C24 C 0.331(4) 0.532(4) 0.423(3) 0.037(18) Uani 1 1 d . . .
H24 H 0.3258 0.4856 0.4244 0.045 Uiso 1 1 calc R . .
C25 C 0.283(4) 0.572(4) 0.450(3) 0.039(18) Uani 1 1 d . . .
H25 H 0.2444 0.5533 0.4704 0.046 Uiso 1 1 calc R . .
C26 C 0.291(4) 0.639(4) 0.449(3) 0.036(17) Uani 1 1 d . . .
H26 H 0.2584 0.6664 0.4675 0.043 Uiso 1 1 calc R . .
C27 C 0.347(4) 0.667(4) 0.419(3) 0.029(15) Uani 1 1 d . . .
H27 H 0.3524 0.7133 0.4186 0.034 Uiso 1 1 calc R . .
C28 C 0.487(4) 0.736(3) 0.103(3) 0.031(16) Uani 1 1 d . . .
C29 C 0.524(4) 0.785(4) 0.137(4) 0.036(17) Uani 1 1 d . . .
H29 H 0.5244 0.7831 0.1796 0.043 Uiso 1 1 calc R . .
C30 C 0.559(4) 0.835(4) 0.110(4) 0.05(2) Uani 1 1 d . . .
H30 H 0.5826 0.8685 0.1341 0.055 Uiso 1 1 calc R . .
C31 C 0.559(5) 0.837(4) 0.049(5) 0.05(2) Uani 1 1 d . . .
H31 H 0.5840 0.8718 0.0310 0.065 Uiso 1 1 calc R . .
C32 C 0.523(5) 0.790(5) 0.015(4) 0.05(2) Uani 1 1 d . . .
H32 H 0.5231 0.7926 -0.0277 0.066 Uiso 1 1 calc R . .
C33 C 0.488(5) 0.740(4) 0.041(4) 0.043(19) Uani 1 1 d . . .
H33 H 0.4630 0.7074 0.0171 0.052 Uiso 1 1 calc R . .
C34 C 0.376(4) 0.636(4) 0.086(3) 0.032(16) Uani 1 1 d . . .
C35 C 0.364(4) 0.569(4) 0.081(3) 0.039(18) Uani 1 1 d . . .
H35 H 0.3945 0.5388 0.1024 0.047 Uiso 1 1 calc R . .
C36 C 0.306(5) 0.547(5) 0.043(4) 0.06(3) Uani 1 1 d . . .
H36 H 0.2971 0.5011 0.0393 0.068 Uiso 1 1 calc R . .
C37 C 0.260(5) 0.590(6) 0.012(4) 0.06(3) Uani 1 1 d . . .
H37 H 0.2211 0.5735 -0.0137 0.077 Uiso 1 1 calc R . .
C38 C 0.272(5) 0.656(6) 0.018(4) 0.06(3) Uani 1 1 d . . .
H38 H 0.2398 0.6859 -0.0034 0.068 Uiso 1 1 calc R . .
C39 C 0.330(4) 0.680(4) 0.054(3) 0.040(19) Uani 1 1 d . . .
H39 H 0.3377 0.7255 0.0577 0.047 Uiso 1 1 calc R . .
C40 C 0.257(3) 0.643(3) 0.235(3) 0.027(15) Uani 1 1 d . . .
C41 C 0.237(4) 0.615(4) 0.180(3) 0.031(16) Uani 1 1 d . . .
H41 H 0.2484 0.6365 0.1443 0.037 Uiso 1 1 calc R . .
C42 C 0.200(4) 0.555(4) 0.175(4) 0.035(17) Uani 1 1 d . . .
H42 H 0.1872 0.5365 0.1375 0.042 Uiso 1 1 calc R . .
C43 C 0.183(4) 0.523(4) 0.227(4) 0.038(18) Uani 1 1 d . . .
H43 H 0.1582 0.4825 0.2243 0.045 Uiso 1 1 calc R . .
C44 C 0.203(4) 0.551(4) 0.282(4) 0.038(18) Uani 1 1 d . . .
H44 H 0.1910 0.5286 0.3173 0.045 Uiso 1 1 calc R . .
C45 C 0.240(4) 0.610(4) 0.286(3) 0.031(16) Uani 1 1 d . . .
H45 H 0.2533 0.6280 0.3244 0.038 Uiso 1 1 calc R . .
C46 C 0.298(4) 0.762(3) 0.303(3) 0.027(15) Uani 1 1 d . . .
C47 C 0.228(4) 0.762(4) 0.324(3) 0.034(16) Uani 1 1 d . . .
H47 H 0.1913 0.7345 0.3062 0.040 Uiso 1 1 calc R . .
C48 C 0.214(4) 0.802(4) 0.372(4) 0.040(18) Uani 1 1 d . . .
H48 H 0.1669 0.8014 0.3864 0.048 Uiso 1 1 calc R . .
C49 C 0.267(4) 0.842(4) 0.398(4) 0.041(19) Uani 1 1 d . . .
H49 H 0.2580 0.8681 0.4313 0.049 Uiso 1 1 calc R . .
C50 C 0.335(4) 0.844(4) 0.375(3) 0.036(17) Uani 1 1 d . . .
H50 H 0.3710 0.8735 0.3920 0.044 Uiso 1 1 calc R . .
C51 C 0.350(4) 0.805(3) 0.328(3) 0.029(15) Uani 1 1 d . . .
H51 H 0.3963 0.8065 0.3126 0.035 Uiso 1 1 calc R . .
C52 C 0.292(4) 0.767(3) 0.179(3) 0.029(15) Uani 1 1 d . . .
C53 C 0.220(4) 0.769(4) 0.155(3) 0.034(16) Uani 1 1 d . . .
H53 H 0.1855 0.7396 0.1677 0.040 Uiso 1 1 calc R . .
C54 C 0.200(4) 0.815(4) 0.110(4) 0.042(19) Uani 1 1 d . . .
H54 H 0.1516 0.8163 0.0932 0.051 Uiso 1 1 calc R . .
C55 C 0.250(5) 0.859(4) 0.091(4) 0.05(2) Uani 1 1 d . . .
H55 H 0.2364 0.8894 0.0609 0.054 Uiso 1 1 calc R . .
C56 C 0.321(4) 0.858(4) 0.116(4) 0.04(2) Uani 1 1 d . . .
H56 H 0.3555 0.8886 0.1034 0.051 Uiso 1 1 calc R . .
C57 C 0.342(4) 0.812(4) 0.160(3) 0.033(16) Uani 1 1 d . . .
H57 H 0.3903 0.8118 0.1772 0.040 Uiso 1 1 calc R . .
C58 C 0.154(4) 0.330(3) 0.232(3) 0.029(15) Uani 1 1 d . . .
C59 C 0.152(4) 0.333(3) 0.170(3) 0.033(16) Uani 1 1 d . . .
H59 H 0.1098 0.3189 0.1468 0.039 Uiso 1 1 calc R . .
C60 C 0.211(4) 0.356(4) 0.140(3) 0.035(17) Uani 1 1 d . . .
C61 C 0.275(4) 0.375(4) 0.172(3) 0.035(17) Uani 1 1 d . . .
H61 H 0.3151 0.3902 0.1516 0.042 Uiso 1 1 calc R . .
C62 C 0.278(4) 0.373(3) 0.233(3) 0.032(16) Uani 1 1 d . . .
C63 C 0.218(4) 0.352(3) 0.262(3) 0.031(16) Uani 1 1 d . . .
H63 H 0.2213 0.3535 0.3048 0.037 Uiso 1 1 calc R . .
C64 C 0.206(5) 0.358(5) 0.074(4) 0.05(2) Uani 1 1 d . . .
C65 C 0.347(4) 0.389(4) 0.270(4) 0.037(18) Uani 1 1 d . . .
C66 C 0.111(4) 0.245(3) 0.315(3) 0.029(15) Uani 1 1 d . . .
C67 C 0.058(4) 0.211(3) 0.344(3) 0.031(16) Uani 1 1 d . . .
H67 H 0.0085 0.2225 0.3357 0.038 Uiso 1 1 calc R . .
C68 C 0.075(4) 0.160(3) 0.385(3) 0.031(16) Uani 1 1 d . . .
C69 C 0.146(4) 0.142(4) 0.399(3) 0.031(16) Uani 1 1 d . . .
H69 H 0.1574 0.1083 0.4272 0.038 Uiso 1 1 calc R . .
C70 C 0.200(4) 0.174(3) 0.371(3) 0.031(16) Uani 1 1 d . A .
C71 C 0.183(4) 0.224(4) 0.329(3) 0.033(16) Uani 1 1 d . . .
H71 H 0.2207 0.2443 0.3100 0.039 Uiso 1 1 calc R . .
C72 C 0.015(4) 0.123(4) 0.409(3) 0.036(17) Uani 1 1 d . . .
C73 C 0.278(4) 0.156(4) 0.385(4) 0.04(2) Uani 1 1 d D . .
C74 C 0.019(4) 0.278(3) 0.224(3) 0.029(15) Uani 1 1 d . . .
C75 C -0.051(4) 0.306(4) 0.217(3) 0.032(16) Uani 1 1 d . . .
H75 H -0.0621 0.3410 0.2425 0.038 Uiso 1 1 calc R . .
C76 C -0.103(4) 0.283(4) 0.175(3) 0.032(16) Uani 1 1 d . B .
C77 C -0.090(4) 0.230(4) 0.139(3) 0.033(16) Uani 1 1 d . . .
H77 H -0.1255 0.2155 0.1094 0.040 Uiso 1 1 calc R . .
C78 C -0.022(4) 0.200(4) 0.146(3) 0.034(16) Uani 1 1 d . . .
C79 C 0.030(4) 0.223(3) 0.188(3) 0.031(16) Uani 1 1 d . . .
H79 H 0.0760 0.2015 0.1927 0.038 Uiso 1 1 calc R . .
C80 C -0.176(4) 0.315(4) 0.170(4) 0.05(2) Uani 1 1 d D . .
C81 C -0.007(4) 0.140(4) 0.112(4) 0.043(19) Uani 1 1 d . . .
C82 C 0.065(4) 0.370(3) 0.308(3) 0.030(16) Uani 1 1 d . . .
C83 C 0.083(4) 0.378(4) 0.369(3) 0.035(17) Uani 1 1 d . . .
H83 H 0.1046 0.3427 0.3907 0.041 Uiso 1 1 calc R . .
C84 C 0.070(4) 0.436(4) 0.399(3) 0.039(18) Uani 1 1 d . C .
C85 C 0.036(4) 0.489(4) 0.369(4) 0.043(19) Uani 1 1 d . . .
H85 H 0.0251 0.5278 0.3893 0.051 Uiso 1 1 calc R . .
C86 C 0.017(4) 0.482(4) 0.308(4) 0.036(17) Uani 1 1 d . D .
C87 C 0.033(4) 0.425(4) 0.279(3) 0.033(16) Uani 1 1 d . . .
H87 H 0.0220 0.4224 0.2367 0.040 Uiso 1 1 calc R . .
C88 C 0.095(5) 0.443(4) 0.463(4) 0.05(2) Uani 1 1 d D . .
C89 C -0.020(4) 0.536(4) 0.274(4) 0.05(2) Uani 1 1 d D . .
C100 C 0.02(4) 0.47(3) 0.07(3) 0.08(17) Uani 0.20 1 d PU E -1
C101 C 0.027(9) 0.447(9) 0.107(6) 0.12(6) Uani 1 1 d . E -1
C102 C -0.03(2) 0.47(4) 0.099(15) 0.3(4) Uani 0.50 1 d P E -1
C103 C -0.090(8) 0.507(6) 0.037(6) 0.09(5) Uani 1 1 d . E -1
C104 C -0.023(14) 0.50(2) 0.01(4) 0.3(5) Uani 0.50 1 d P E -1
C105 C -0.09(3) 0.458(18) 0.091(12) 0.1(2) Uani 0.40 1 d P E -1
B1 B 0.087(4) 0.305(4) 0.270(4) 0.030(17) Uani 1 1 d . . .
H1 H 0.46(4) 0.740(13) 0.25(3) 0.0(2) Uiso 1 1 d D . .
H2A H 0.35(2) 0.55(2) 0.22(3) 0.051 Uiso 1 1 d D . .
H2B H 0.41(3) 0.525(18) 0.26(2) 0.051 Uiso 1 1 d D . .

loop_
_atom_site_aniso_label
_atom_site_aniso_U_11
_atom_site_aniso_U_22
_atom_site_aniso_U_33
_atom_site_aniso_U_23
_atom_site_aniso_U_13
_atom_site_aniso_U_12
Ru1 0.022(3) 0.025(3) 0.024(3) 0.000(2) 0.003(2) 0.002(2)
P1 0.025(9) 0.027(9) 0.024(9) 0.000(7) 0.003(7) 0.001(7)
P2 0.024(8) 0.024(9) 0.024(9) 0.000(7) 0.003(7) 0.001(7)
P3 0.023(8) 0.025(9) 0.027(9) -0.001(7) 0.003(7) 0.002(7)
F1 0.04(3) 0.07(4) 0.07(3) -0.03(3) 0.00(2) 0.00(2)
F2 0.04(3) 0.08(4) 0.07(4) -0.01(3) 0.01(2) -0.02(2)
F3 0.05(3) 0.05(3) 0.09(4) 0.02(3) -0.03(3) -0.01(2)
F4 0.12(5) 0.07(4) 0.05(3) 0.02(3) -0.01(3) 0.01(4)
F5 0.07(4) 0.22(9) 0.04(3) 0.02(4) 0.02(3) 0.05(5)
F6 0.14(6) 0.11(6) 0.04(3) -0.01(3) 0.01(3) -0.07(5)
F7 0.06(3) 0.06(3) 0.04(3) 0.02(2) 0.00(2) -0.01(2)
F8 0.04(3) 0.05(3) 0.05(3) 0.01(2) 0.01(2) 0.00(2)
F9 0.05(3) 0.04(3) 0.05(3) 0.00(2) 0.00(2) -0.01(2)
F10 0.04(5) 0.04(5) 0.08(7) 0.02(5) -0.02(5) 0.01(4)
F11 0.03(4) 0.09(7) 0.06(6) -0.01(5) -0.02(4) -0.01(4)
F12 0.03(4) 0.14(12) 0.05(5) 0.04(6) 0.01(4) 0.04(6)
F13 0.06(3) 0.07(4) 0.07(4) -0.02(3) 0.03(3) -0.01(3)
F14 0.07(4) 0.10(5) 0.07(4) -0.05(4) -0.02(3) 0.01(3)
F15 0.12(5) 0.03(3) 0.07(4) 0.00(3) 0.04(3) 0.00(3)
F16 0.05(9) 0.07(12) 0.11(16) -0.01(9) -0.04(8) 0.02(8)
F17 0.07(11) 0.06(12) 0.2(3) 0.05(16) -0.04(19) 0.00(8)
F18 0.1(2) 0.3(5) 0.06(14) 0.0(2) 0.02(13) 0.1(2)
F19 0.15(17) 0.06(7) 0.05(7) -0.03(5) -0.02(10) 0.01(7)
F20 0.07(6) 0.10(8) 0.05(5) 0.00(5) -0.02(4) -0.03(6)
F21 0.17(14) 0.12(12) 0.02(5) 0.02(6) -0.01(7) -0.10(12)
F22 0.10(8) 0.05(5) 0.11(9) -0.02(6) -0.08(7) 0.03(5)
F23 0.13(9) 0.07(6) 0.08(7) 0.00(5) 0.02(7) 0.08(6)
F24 0.05(6) 0.12(10) 0.18(13) 0.13(10) 0.04(7) 0.03(6)
F16A 0.10(18) 0.2(3) 0.03(8) -0.02(10) -0.03(8) 0.09(18)
F17A 0.03(7) 0.03(8) 0.12(15) 0.01(8) -0.01(9) 0.01(5)
F18A 0.03(7) 0.05(6) 0.08(12) 0.02(6) 0.02(7) 0.00(5)
O1 0.03(2) 0.03(3) 0.03(3) 0.00(2) 0.005(19) 0.007(19)
O2 0.03(3) 0.03(3) 0.06(4) 0.00(2) 0.00(2) 0.00(2)
C1 0.03(3) 0.03(4) 0.03(4) 0.00(3) 0.01(3) 0.00(3)
C2 0.03(4) 0.04(4) 0.03(4) 0.00(3) 0.01(3) 0.00(3)
C3 0.04(4) 0.04(4) 0.03(4) 0.00(3) 0.01(3) 0.00(3)
C4 0.04(4) 0.03(4) 0.04(5) 0.00(3) 0.01(3) 0.01(3)
C5 0.03(4) 0.03(4) 0.03(4) 0.00(3) 0.01(3) 0.00(3)
C6 0.03(3) 0.03(4) 0.03(4) 0.00(3) 0.01(3) 0.00(3)
C7 0.03(4) 0.04(4) 0.04(5) 0.01(3) 0.01(3) 0.01(3)
C8 0.09(7) 0.04(5) 0.05(5) 0.00(4) 0.02(5) 0.03(5)
C9 0.03(4) 0.10(8) 0.05(5) 0.01(5) 0.01(4) 0.01(5)
C10 0.03(4) 0.03(4) 0.04(4) 0.00(3) 0.01(3) 0.00(3)
C11 0.03(4) 0.03(4) 0.04(4) 0.01(3) 0.00(3) 0.01(3)
C12 0.03(4) 0.03(4) 0.03(4) 0.01(3) 0.00(3) 0.00(3)
C13 0.03(4) 0.03(4) 0.03(4) 0.00(3) 0.00(3) 0.00(3)
C14 0.02(3) 0.02(4) 0.03(4) 0.00(3) 0.01(3) 0.00(3)
C15 0.02(3) 0.03(4) 0.03(4) 0.00(3) 0.00(3) 0.00(3)
C16 0.02(3) 0.03(4) 0.03(4) 0.00(3) 0.00(3) 0.00(3)
C17 0.04(4) 0.03(4) 0.03(4) 0.00(3) 0.00(3) 0.00(3)
C18 0.04(5) 0.04(5) 0.04(4) -0.01(4) 0.00(3) 0.00(4)
C19 0.04(4) 0.03(4) 0.05(5) -0.01(4) -0.01(4) 0.00(3)
C20 0.03(4) 0.03(4) 0.05(5) 0.00(4) 0.00(3) 0.00(3)
C21 0.03(4) 0.03(4) 0.04(4) 0.00(3) 0.00(3) 0.00(3)
C22 0.02(3) 0.03(4) 0.02(4) 0.00(3) 0.00(3) 0.00(3)
C23 0.04(4) 0.03(4) 0.03(4) 0.00(3) 0.00(3) 0.00(3)
C24 0.04(4) 0.04(4) 0.03(4) 0.00(3) 0.00(3) -0.01(3)
C25 0.03(4) 0.05(5) 0.03(4) 0.00(4) 0.01(3) -0.01(3)
C26 0.03(4) 0.05(5) 0.03(4) 0.00(3) 0.01(3) 0.00(3)
C27 0.03(4) 0.03(4) 0.02(4) 0.00(3) 0.00(3) 0.00(3)
C28 0.03(4) 0.03(4) 0.04(4) 0.00(3) 0.01(3) 0.00(3)
C29 0.03(4) 0.04(4) 0.04(4) 0.01(4) 0.00(3) 0.00(3)
C30 0.03(4) 0.04(5) 0.06(6) 0.01(4) 0.00(4) 0.00(3)
C31 0.05(5) 0.05(5) 0.07(7) 0.02(5) 0.02(5) 0.00(4)
C32 0.07(6) 0.05(6) 0.04(5) 0.01(4) 0.02(4) -0.01(5)
C33 0.05(5) 0.04(5) 0.03(4) 0.00(4) 0.01(4) 0.00(4)
C34 0.03(4) 0.04(5) 0.02(4) 0.00(3) 0.01(3) 0.00(3)
C35 0.04(4) 0.05(5) 0.04(4) -0.01(4) 0.01(3) -0.01(3)
C36 0.05(5) 0.07(6) 0.06(6) -0.03(5) 0.02(5) -0.02(5)
C37 0.04(5) 0.11(9) 0.05(6) -0.03(6) 0.00(4) -0.01(5)
C38 0.04(5) 0.09(8) 0.03(5) -0.01(5) -0.01(4) 0.00(5)
C39 0.04(4) 0.05(5) 0.03(4) -0.01(4) 0.00(3) 0.01(4)
C40 0.02(3) 0.02(4) 0.03(4) 0.00(3) 0.00(3) 0.00(3)
C41 0.03(4) 0.03(4) 0.03(4) 0.00(3) 0.00(3) 0.00(3)
C42 0.03(4) 0.03(4) 0.04(5) -0.01(3) 0.00(3) 0.00(3)
C43 0.03(4) 0.03(4) 0.06(5) 0.00(4) 0.00(3) 0.00(3)
C44 0.03(4) 0.04(4) 0.04(5) 0.01(4) 0.01(3) 0.00(3)
C45 0.02(3) 0.03(4) 0.03(4) 0.00(3) 0.00(3) 0.00(3)
C46 0.03(3) 0.03(4) 0.03(4) 0.00(3) 0.00(3) 0.00(3)
C47 0.03(4) 0.04(4) 0.04(4) 0.00(3) 0.00(3) 0.00(3)
C48 0.03(4) 0.05(5) 0.04(5) -0.01(4) 0.01(3) 0.01(3)
C49 0.04(4) 0.04(5) 0.04(4) -0.01(4) 0.00(3) 0.01(4)
C50 0.04(4) 0.03(4) 0.04(4) -0.01(3) 0.00(3) 0.00(3)
C51 0.03(4) 0.03(4) 0.03(4) 0.00(3) 0.00(3) 0.00(3)
C52 0.03(4) 0.03(4) 0.03(4) 0.00(3) 0.00(3) 0.01(3)
C53 0.03(4) 0.03(4) 0.03(4) 0.00(3) 0.00(3) 0.01(3)
C54 0.04(4) 0.05(5) 0.03(4) 0.00(4) 0.00(3) 0.02(4)
C55 0.06(5) 0.05(5) 0.03(4) 0.01(4) 0.01(4) 0.02(4)
C56 0.05(5) 0.04(5) 0.04(5) 0.01(4) 0.02(4) 0.01(4)
C57 0.03(4) 0.03(4) 0.04(4) 0.00(3) 0.01(3) 0.01(3)
C58 0.03(4) 0.02(4) 0.03(4) 0.00(3) 0.00(3) 0.00(3)
C59 0.03(4) 0.03(4) 0.04(4) 0.00(3) 0.00(3) 0.00(3)
C60 0.04(4) 0.03(4) 0.03(4) 0.00(3) 0.01(3) 0.00(3)
C61 0.03(4) 0.03(4) 0.04(5) 0.00(3) 0.01(3) 0.00(3)
C62 0.03(4) 0.02(4) 0.04(4) 0.00(3) 0.00(3) 0.00(3)
C63 0.03(4) 0.03(4) 0.03(4) 0.00(3) 0.00(3) 0.00(3)
C64 0.04(5) 0.05(6) 0.04(5) 0.01(4) 0.00(4) 0.00(4)
C65 0.04(4) 0.03(4) 0.05(5) 0.00(4) 0.01(3) 0.00(3)
C66 0.04(4) 0.03(4) 0.03(4) 0.00(3) 0.00(3) 0.00(3)
C67 0.03(4) 0.03(4) 0.03(4) 0.00(3) 0.00(3) 0.00(3)
C68 0.04(4) 0.03(4) 0.03(4) 0.00(3) 0.00(3) 0.00(3)
C69 0.04(4) 0.03(4) 0.03(4) 0.00(3) 0.00(3) 0.00(3)
C70 0.03(4) 0.03(4) 0.03(4) 0.00(3) -0.01(3) 0.00(3)
C71 0.04(4) 0.03(4) 0.03(4) 0.00(3) 0.00(3) 0.00(3)
C72 0.04(4) 0.03(4) 0.04(4) 0.00(3) 0.00(3) 0.00(3)
C73 0.04(5) 0.04(5) 0.04(5) 0.01(4) -0.01(4) 0.00(4)
C74 0.03(4) 0.03(4) 0.03(4) 0.00(3) 0.00(3) 0.00(3)
C75 0.03(4) 0.03(4) 0.04(4) 0.00(3) 0.00(3) 0.00(3)
C76 0.03(4) 0.03(4) 0.03(4) 0.01(3) 0.00(3) 0.00(3)
C77 0.03(4) 0.04(4) 0.03(4) 0.00(3) 0.00(3) 0.00(3)
C78 0.04(4) 0.03(4) 0.03(4) 0.00(3) 0.00(3) 0.00(3)
C79 0.03(4) 0.03(4) 0.03(4) 0.01(3) 0.00(3) 0.00(3)
C80 0.04(5) 0.05(5) 0.05(5) 0.00(4) 0.00(4) 0.00(4)
C81 0.05(5) 0.04(5) 0.04(5) -0.01(4) 0.00(4) 0.00(4)
C82 0.03(4) 0.03(4) 0.03(4) 0.00(3) 0.00(3) 0.00(3)
C83 0.04(4) 0.03(4) 0.03(4) 0.00(3) 0.00(3) 0.00(3)
C84 0.04(4) 0.04(5) 0.03(4) 0.00(4) 0.01(3) 0.00(4)
C85 0.04(4) 0.04(5) 0.05(5) -0.01(4) 0.01(4) 0.00(3)
C86 0.03(4) 0.03(4) 0.05(5) 0.00(3) 0.00(3) 0.00(3)
C87 0.03(4) 0.03(4) 0.04(4) 0.00(3) 0.00(3) 0.00(3)
C88 0.07(6) 0.05(6) 0.04(5) -0.01(4) 0.00(4) 0.00(5)
C89 0.04(5) 0.04(5) 0.07(6) -0.01(4) -0.01(4) 0.01(4)
C100 0.08(19) 0.07(19) 0.07(19) 0.01(9) 0.01(10) 0.00(9)
C101 0.14(13) 0.15(14) 0.06(8) -0.02(8) -0.02(8) 0.11(12)
C102 0.1(3) 0.6(12) 0.1(2) 0.0(4) 0.0(2) -0.1(5)
C103 0.11(10) 0.07(8) 0.09(9) -0.04(7) -0.05(8) 0.04(7)
C104 0.03(17) 0.1(3) 0.7(13) -0.2(5) -0.1(4) 0.02(19)
C105 0.3(5) 0.1(2) 0.04(15) -0.01(15) 0.0(2) -0.1(3)
B1 0.03(4) 0.02(4) 0.03(4) 0.00(3) 0.00(3) 0.00(3)

loop_
_atom_type_symbol
_atom_type_description
_atom_type_scat_dispersion_real
_atom_type_scat_dispersion_imag
_atom_type_scat_source
C C 0.0033 0.0016 'International Tables Vol C Tables 4.2.6.8 and 6.1.1.4'
H H 0.0000 0.0000 'International Tables Vol C Tables 4.2.6.8 and 6.1.1.4'
P P 0.1023 0.0942 'International Tables Vol C Tables 4.2.6.8 and 6.1.1.4'
O O 0.0106 0.0060 'International Tables Vol C Tables 4.2.6.8 and 6.1.1.4'
F F 0.0171 0.0103 'International Tables Vol C Tables 4.2.6.8 and 6.1.1.4'
Ru Ru -1.2594 0.8363 'International Tables Vol C Tables 4.2.6.8 and 6.1.1.4'
B B 0.0013 0.0007 'International Tables Vol C Tables 4.2.6.8 and 6.1.1.4'
Cl Cl 0.1484 0.1585 'International Tables Vol C Tables 4.2.6.8 and 6.1.1.4'

loop_
_geom_angle_atom_site_label_1
_geom_angle_atom_site_label_2
_geom_angle_atom_site_label_3
_geom_angle
_geom_angle_site_symmetry_1
_geom_angle_site_symmetry_3
_geom_angle_publ_flag
P3 Ru1 O1 173.1(13) . . ?
P3 Ru1 P2 99.5(6) . . ?
O1 Ru1 P2 81.3(12) . . ?
P3 Ru1 P1 99.4(6) . . ?
O1 Ru1 P1 80.7(12) . . ?
P2 Ru1 P1 160.1(6) . . ?
P3 Ru1 O2 96.5(13) . . ?
O1 Ru1 O2 76.6(17) . . ?
P2 Ru1 O2 94.0(15) . . ?
P1 Ru1 O2 89.9(15) . . ?
P3 Ru1 H1 85(10) . . ?
O1 Ru1 H1 102(10) . . ?
P2 Ru1 H1 83(10) . . ?
P1 Ru1 H1 93(10) . . ?
O2 Ru1 H1 176(10) . . ?
C34 P1 C28 104(3) . . ?
C34 P1 C1 103(3) . . ?
C28 P1 C1 101(3) . . ?
C34 P1 Ru1 122(2) . . ?
C28 P1 Ru1 122(2) . . ?
C1 P1 Ru1 101(2) . . ?
C22 P2 C14 104(3) . . ?
C22 P2 C16 105(3) . . ?
C14 P2 C16 100(3) . . ?
C22 P2 Ru1 120(2) . . ?
C14 P2 Ru1 101(2) . . ?
C16 P2 Ru1 123(2) . . ?
C52 P3 C46 98(3) . . ?
C52 P3 C40 105(3) . . ?
C46 P3 C40 106(3) . . ?
C52 P3 Ru1 120(2) . . ?
C46 P3 Ru1 120(2) . . ?
C40 P3 Ru1 106(2) . . ?
C15 O1 C6 119(5) . . ?
C15 O1 Ru1 119(4) . . ?
C6 O1 Ru1 119(4) . . ?
Ru1 O2 H2A 123(10) . . ?
Ru1 O2 H2B 123(10) . . ?
H2A O2 H2B 110(10) . . ?
C6 C1 C2 119(6) . . ?
C6 C1 P1 120(5) . . ?
C2 C1 P1 121(6) . . ?
C3 C2 C1 120(7) . . ?
C3 C2 H2 119.9 . . ?
C1 C2 H2 119.9 . . ?
C2 C3 C4 120(7) . . ?
C2 C3 H3 120.2 . . ?
C4 C3 H3 120.2 . . ?
C3 C4 C5 122(7) . . ?
C3 C4 H4 118.8 . . ?
C5 C4 H4 118.8 . . ?
C6 C5 C4 116(7) . . ?
C6 C5 C7 123(6) . . ?
C4 C5 C7 120(6) . . ?
C5 C6 C1 123(6) . . ?
C5 C6 O1 122(6) . . ?
C1 C6 O1 116(6) . . ?
C5 C7 C10 110(6) . . ?
C5 C7 C9 109(6) . . ?
C10 C7 C9 109(7) . . ?
C5 C7 C8 109(7) . . ?
C10 C7 C8 109(6) . . ?
C9 C7 C8 111(7) . . ?
C7 C8 H8A 109.5 . . ?
C7 C8 H8B 109.5 . . ?
H8A C8 H8B 109.5 . . ?
C7 C8 H8C 109.5 . . ?
H8A C8 H8C 109.5 . . ?
H8B C8 H8C 109.5 . . ?
C7 C9 H9A 109.5 . . ?
C7 C9 H9B 109.5 . . ?
H9A C9 H9B 109.5 . . ?
C7 C9 H9C 109.5 . . ?
H9A C9 H9C 109.5 . . ?
H9B C9 H9C 109.5 . . ?
C11 C10 C15 117(6) . . ?
C11 C10 C7 120(6) . . ?
C15 C10 C7 123(6) . . ?
C12 C11 C10 122(7) . . ?
C12 C11 H11 118.8 . . ?
C10 C11 H11 118.8 . . ?
C13 C12 C11 120(7) . . ?
C13 C12 H12 120.2 . . ?
C11 C12 H12 120.2 . . ?
C12 C13 C14 120(7) . . ?
C12 C13 H13 119.9 . . ?
C14 C13 H13 119.9 . . ?
C15 C14 C13 118(6) . . ?
C15 C14 P2 121(5) . . ?
C13 C14 P2 121(5) . . ?
C14 C15 C10 123(6) . . ?
C14 C15 O1 116(6) . . ?
C10 C15 O1 121(6) . . ?
C17 C16 C21 119(7) . . ?
C17 C16 P2 122(5) . . ?
C21 C16 P2 119(5) . . ?
C18 C17 C16 121(7) . . ?
C18 C17 H17 119.7 . . ?
C16 C17 H17 119.7 . . ?
C17 C18 C19 121(8) . . ?
C17 C18 H18 119.6 . . ?
C19 C18 H18 119.6 . . ?
C20 C19 C18 119(7) . . ?
C20 C19 H19 120.4 . . ?
C18 C19 H19 120.4 . . ?
C19 C20 C21 120(7) . . ?
C19 C20 H20 119.8 . . ?
C21 C20 H20 119.8 . . ?
C20 C21 C16 120(7) . . ?
C20 C21 H21 119.9 . . ?
C16 C21 H21 119.9 . . ?
C23 C22 C27 118(6) . . ?
C23 C22 P2 120(5) . . ?
C27 C22 P2 121(5) . . ?
C24 C23 C22 121(7) . . ?
C24 C23 H23 119.6 . . ?
C22 C23 H23 119.6 . . ?
C23 C24 C25 120(7) . . ?
C23 C24 H24 119.9 . . ?
C25 C24 H24 119.9 . . ?
C26 C25 C24 120(7) . . ?
C26 C25 H25 120.2 . . ?
C24 C25 H25 120.2 . . ?
C25 C26 C27 121(7) . . ?
C25 C26 H26 119.6 . . ?
C27 C26 H26 119.6 . . ?
C26 C27 C22 120(7) . . ?
C26 C27 H27 120.0 . . ?
C22 C27 H27 120.0 . . ?
C33 C28 C29 118(7) . . ?
C33 C28 P1 122(6) . . ?
C29 C28 P1 119(6) . . ?
C30 C29 C28 121(8) . . ?
C30 C29 H29 119.7 . . ?
C28 C29 H29 119.7 . . ?
C31 C30 C29 120(8) . . ?
C31 C30 H30 119.9 . . ?
C29 C30 H30 119.9 . . ?
C32 C31 C30 121(8) . . ?
C32 C31 H31 119.7 . . ?
C30 C31 H31 119.7 . . ?
C31 C32 C33 120(8) . . ?
C31 C32 H32 120.1 . . ?
C33 C32 H32 120.1 . . ?
C32 C33 C28 121(8) . . ?
C32 C33 H33 119.6 . . ?
C28 C33 H33 119.6 . . ?
C39 C34 C35 119(7) . . ?
C39 C34 P1 121(6) . . ?
C35 C34 P1 120(6) . . ?
C36 C35 C34 119(8) . . ?
C36 C35 H35 120.3 . . ?
C34 C35 H35 120.3 . . ?
C37 C36 C35 121(9) . . ?
C37 C36 H36 119.4 . . ?
C35 C36 H36 119.4 . . ?
C36 C37 C38 120(9) . . ?
C36 C37 H37 120.1 . . ?
C38 C37 H37 120.1 . . ?
C37 C38 C39 120(9) . . ?
C37 C38 H38 119.9 . . ?
C39 C38 H38 119.9 . . ?
C38 C39 C34 120(8) . . ?
C38 C39 H39 119.9 . . ?
C34 C39 H39 119.9 . . ?
C41 C40 C45 118(6) . . ?
C41 C40 P3 120(5) . . ?
C45 C40 P3 121(5) . . ?
C42 C41 C40 122(7) . . ?
C42 C41 H41 119.2 . . ?
C40 C41 H41 119.2 . . ?
C43 C42 C41 120(7) . . ?
C43 C42 H42 120.2 . . ?
C41 C42 H42 120.2 . . ?
C44 C43 C42 120(7) . . ?
C44 C43 H43 120.1 . . ?
C42 C43 H43 120.1 . . ?
C43 C44 C45 120(7) . . ?
C43 C44 H44 119.8 . . ?
C45 C44 H44 119.8 . . ?
C44 C45 C40 121(7) . . ?
C44 C45 H45 119.6 . . ?
C40 C45 H45 119.6 . . ?
C51 C46 C47 118(6) . . ?
C51 C46 P3 118(5) . . ?
C47 C46 P3 124(5) . . ?
C48 C47 C46 120(7) . . ?
C48 C47 H47 119.8 . . ?
C46 C47 H47 119.8 . . ?
C49 C48 C47 120(7) . . ?
C49 C48 H48 120.0 . . ?
C47 C48 H48 120.0 . . ?
C50 C49 C48 120(7) . . ?
C50 C49 H49 120.0 . . ?
C48 C49 H49 120.0 . . ?
C49 C50 C51 120(7) . . ?
C49 C50 H50 120.0 . . ?
C51 C50 H50 120.0 . . ?
C50 C51 C46 121(6) . . ?
C50 C51 H51 119.6 . . ?
C46 C51 H51 119.6 . . ?
C53 C52 C57 119(7) . . ?
C53 C52 P3 123(6) . . ?
C57 C52 P3 118(5) . . ?
C52 C53 C54 120(7) . . ?
C52 C53 H53 120.0 . . ?
C54 C53 H53 120.0 . . ?
C55 C54 C53 120(7) . . ?
C55 C54 H54 119.8 . . ?
C53 C54 H54 119.8 . . ?
C54 C55 C56 120(7) . . ?
C54 C55 H55 119.8 . . ?
C56 C55 H55 119.8 . . ?
C55 C56 C57 119(8) . . ?
C55 C56 H56 120.3 . . ?
C57 C56 H56 120.3 . . ?
C56 C57 C52 121(7) . . ?
C56 C57 H57 119.6 . . ?
C52 C57 H57 119.6 . . ?
C59 C58 C63 116(6) . . ?
C59 C58 B1 125(6) . . ?
C63 C58 B1 119(6) . . ?
C60 C59 C58 122(7) . . ?
C60 C59 H59 118.8 . . ?
C58 C59 H59 118.8 . . ?
C61 C60 C59 121(7) . . ?
C61 C60 C64 119(7) . . ?
C59 C60 C64 120(7) . . ?
C62 C61 C60 118(7) . . ?
C62 C61 H61 120.9 . . ?
C60 C61 H61 120.9 . . ?
C61 C62 C63 121(7) . . ?
C61 C62 C65 121(7) . . ?
C63 C62 C65 118(7) . . ?
C62 C63 C58 122(7) . . ?
C62 C63 H63 118.9 . . ?
C58 C63 H63 118.9 . . ?
F6 C64 F5 107(8) . . ?
F6 C64 F4 104(8) . . ?
F5 C64 F4 104(7) . . ?
F6 C64 C60 114(7) . . ?
F5 C64 C60 113(7) . . ?
F4 C64 C60 113(7) . . ?
F1 C65 F3 107(7) . . ?
F1 C65 F2 105(6) . . ?
F3 C65 F2 106(6) . . ?
F1 C65 C62 113(6) . . ?
F3 C65 C62 112(6) . . ?
F2 C65 C62 114(7) . . ?
C71 C66 C67 115(6) . . ?
C71 C66 B1 126(6) . . ?
C67 C66 B1 119(6) . . ?
C68 C67 C66 123(7) . . ?
C68 C67 H67 118.6 . . ?
C66 C67 H67 118.6 . . ?
C69 C68 C67 121(7) . . ?
C69 C68 C72 120(7) . . ?
C67 C68 C72 119(6) . . ?
C68 C69 C70 118(7) . . ?
C68 C69 H69 120.8 . . ?
C70 C69 H69 120.8 . . ?
C69 C70 C71 120(6) . . ?
C69 C70 C73 121(7) . . ?
C71 C70 C73 119(7) . . ?
C66 C71 C70 123(7) . . ?
C66 C71 H71 118.7 . . ?
C70 C71 H71 118.7 . . ?
F8 C72 F9 106(6) . . ?
F8 C72 F7 106(6) . . ?
F9 C72 F7 106(6) . . ?
F8 C72 C68 114(6) . . ?
F9 C72 C68 112(6) . . ?
F7 C72 C68 113(6) . . ?
F12 C73 F10A 121(10) . . ?
F12 C73 F11A 74(10) . . ?
F10A C73 F11A 104(10) . . ?
F12 C73 F11 107(9) . . ?
F10A C73 F11 79(10) . . ?
F11A C73 F11 34(9) . . ?
F12 C73 F10 110(9) . . ?
F10A C73 F10 25(9) . . ?
F11A C73 F10 125(10) . . ?
F11 C73 F10 104(8) . . ?
F12 C73 F12A 30(10) . . ?
F10A C73 F12A 102(10) . . ?
F11A C73 F12A 102(10) . . ?
F11 C73 F12A 131(10) . . ?
F10 C73 F12A 84(10) . . ?
F12 C73 C70 114(7) . . ?
F10A C73 C70 118(10) . . ?
F11A C73 C70 116(10) . . ?
F11 C73 C70 110(7) . . ?
F10 C73 C70 111(7) . . ?
F12A C73 C70 112(10) . . ?
C75 C74 C79 115(6) . . ?
C75 C74 B1 125(6) . . ?
C79 C74 B1 119(6) . . ?
C76 C75 C74 122(7) . . ?
C76 C75 H75 118.9 . . ?
C74 C75 H75 118.9 . . ?
C77 C76 C75 121(7) . . ?
C77 C76 C80 120(7) . . ?
C75 C76 C80 119(7) . . ?
C76 C77 C78 119(7) . . ?
C76 C77 H77 120.7 . . ?
C78 C77 H77 120.7 . . ?
C79 C78 C77 120(7) . . ?
C79 C78 C81 120(7) . . ?
C77 C78 C81 120(7) . . ?
C78 C79 C74 123(7) . . ?
C78 C79 H79 118.6 . . ?
C74 C79 H79 118.6 . . ?
F18 C80 F16A 118(10) . . ?
F18 C80 F18A 18(10) . . ?
F16A C80 F18A 109(10) . . ?
F18 C80 F17A 83(10) . . ?
F16A C80 F17A 106(10) . . ?
F18A C80 F17A 100(10) . . ?
F18 C80 F17 107(10) . . ?
F16A C80 F17 79(10) . . ?
F18A C80 F17 122(10) . . ?
F17A C80 F17 30(10) . . ?
F18 C80 F16 108(10) . . ?
F16A C80 F16 23(10) . . ?
F18A C80 F16 94(10) . . ?
F17A C80 F16 127(10) . . ?
F17 C80 F16 101(10) . . ?
F18 C80 C76 117(10) . . ?
F16A C80 C76 116(10) . . ?
F18A C80 C76 113(10) . . ?
F17A C80 C76 111(10) . . ?
F17 C80 C76 113(10) . . ?
F16 C80 C76 109(10) . . ?
F15 C81 F13 105(7) . . ?
F15 C81 F14 107(7) . . ?
F13 C81 F14 104(7) . . ?
F15 C81 C78 113(7) . . ?
F13 C81 C78 113(7) . . ?
F14 C81 C78 113(7) . . ?
C83 C82 C87 115(7) . . ?
C83 C82 B1 124(6) . . ?
C87 C82 B1 120(6) . . ?
C82 C83 C84 123(7) . . ?
C82 C83 H83 118.7 . . ?
C84 C83 H83 118.7 . . ?
C85 C84 C83 121(7) . . ?
C85 C84 C88 120(7) . . ?
C83 C84 C88 119(7) . . ?
C84 C85 C86 118(7) . . ?
C84 C85 H85 121.0 . . ?
C86 C85 H85 121.0 . . ?
C87 C86 C85 121(7) . . ?
C87 C86 C89 119(7) . . ?
C85 C86 C89 121(7) . . ?
C86 C87 C82 123(7) . . ?
C86 C87 H87 118.6 . . ?
C82 C87 H87 118.6 . . ?
F21 C88 F20A 79(10) . . ?
F21 C88 F19A 121(10) . . ?
F20A C88 F19A 106(10) . . ?
F21 C88 F21A 26(10) . . ?
F20A C88 F21A 103(10) . . ?
F19A C88 F21A 105(10) . . ?
F21 C88 F19 107(10) . . ?
F20A C88 F19 123(10) . . ?
F19A C88 F19 22(10) . . ?
F21A C88 F19 87(10) . . ?
F21 C88 F20 106(10) . . ?
F20A C88 F20 30(10) . . ?
F19A C88 F20 82(10) . . ?
F21A C88 F20 128(10) . . ?
F19 C88 F20 103(10) . . ?
F21 C88 C84 114(9) . . ?
F20A C88 C84 115(10) . . ?
F19A C88 C84 116(10) . . ?
F21A C88 C84 110(10) . . ?
F19 C88 C84 113(10) . . ?
F20 C88 C84 112(8) . . ?
F24 C89 F22A 127(10) . . ?
F24 C89 F22 111(10) . . ?
F22A C89 F22 47(10) . . ?
F24 C89 F23A 48(10) . . ?
F22A C89 F23A 103(10) . . ?
F22 C89 F23A 129(10) . . ?
F24 C89 F23 105(10) . . ?
F22A C89 F23 55(10) . . ?
F22 C89 F23 102(8) . . ?
F23A C89 F23 59(10) . . ?
F24 C89 F24A 56(10) . . ?
F22A C89 F24A 101(10) . . ?
F22 C89 F24A 60(10) . . ?
F23A C89 F24A 99(10) . . ?
F23 C89 F24A 135(10) . . ?
F24 C89 C86 115(7) . . ?
F22A C89 C86 118(10) . . ?
F22 C89 C86 112(7) . . ?
F23A C89 C86 119(10) . . ?
F23 C89 C86 110(8) . . ?
F24A C89 C86 115(10) . . ?
C101 C100 C102 63(10) . . ?
C101 C100 C104 165(10) . . ?
C102 C100 C104 103(10) . . ?
C100 C101 C102 66(10) . . ?
C105 C102 C101 153(10) . . ?
C105 C102 C100 134(10) . . ?
C101 C102 C100 52(10) . . ?
C105 C102 C103 58(10) . . ?
C101 C102 C103 136(10) . . ?
C100 C102 C103 84(10) . . ?
C104 C103 C105 114(10) . . ?
C104 C103 C102 82(10) . . ?
C105 C103 C102 37(10) . . ?
C103 C104 C100 91(10) . . ?
C102 C105 C103 85(10) . . ?
C82 B1 C74 113(6) . . ?
C82 B1 C66 110(6) . . ?
C74 B1 C66 107(6) . . ?
C82 B1 C58 104(6) . . ?
C74 B1 C58 110(6) . . ?
C66 B1 C58 112(6) . . ?

loop_
_geom_bond_atom_site_label_1
_geom_bond_atom_site_label_2
_geom_bond_distance
_geom_bond_site_symmetry_2
_geom_bond_publ_flag
Ru1 P3 2.228(17) . ?
Ru1 O1 2.26(4) . ?
Ru1 P2 2.298(18) . ?
Ru1 P1 2.306(18) . ?
Ru1 O2 2.32(5) . ?
Ru1 H1 1.60(10) . ?
P1 C34 1.83(7) . ?
P1 C28 1.83(7) . ?
P1 C1 1.84(7) . ?
P2 C22 1.83(7) . ?
P2 C14 1.83(7) . ?
P2 C16 1.83(7) . ?
P3 C52 1.83(7) . ?
P3 C46 1.83(7) . ?
P3 C40 1.83(7) . ?
F1 C65 1.33(9) . ?
F2 C65 1.33(9) . ?
F3 C65 1.33(9) . ?
F4 C64 1.33(10) . ?
F5 C64 1.32(10) . ?
F6 C64 1.31(10) . ?
F7 C72 1.35(9) . ?
F8 C72 1.34(9) . ?
F9 C72 1.35(9) . ?
F10 C73 1.36(11) . ?
F11 C73 1.36(10) . ?
F12 C73 1.28(11) . ?
F13 C81 1.33(9) . ?
F14 C81 1.34(10) . ?
F15 C81 1.33(10) . ?
F16 C80 1.36(19) . ?
F17 C80 1.35(19) . ?
F18 C80 1.2(3) . ?
F19 C88 1.35(13) . ?
F20 C88 1.35(12) . ?
F21 C88 1.29(12) . ?
F22 C89 1.30(10) . ?
F23 C89 1.35(11) . ?
F24 C89 1.27(11) . ?
F10A C73 1.31(17) . ?
F11A C73 1.33(17) . ?
F12A C73 1.37(19) . ?
F16A C80 1.31(18) . ?
F17A C80 1.35(17) . ?
F18A C80 1.31(17) . ?
F19A C88 1.3(2) . ?
F20A C88 1.30(19) . ?
F21A C88 1.3(2) . ?
F22A C89 1.29(18) . ?
F23A C89 1.31(18) . ?
F24A C89 1.38(17) . ?
O1 C15 1.41(8) . ?
O1 C6 1.41(8) . ?
O2 H2A 0.98(6) . ?
O2 H2B 0.98(6) . ?
C1 C6 1.39(10) . ?
C1 C2 1.39(10) . ?
C2 C3 1.38(10) . ?
C2 H2 0.9500 . ?
C3 C4 1.38(11) . ?
C3 H3 0.9500 . ?
C4 C5 1.40(10) . ?
C4 H4 0.9500 . ?
C5 C6 1.38(9) . ?
C5 C7 1.52(10) . ?
C7 C10 1.52(10) . ?
C7 C9 1.54(11) . ?
C7 C8 1.55(12) . ?
C8 H8A 0.9800 . ?
C8 H8B 0.9800 . ?
C8 H8C 0.9800 . ?
C9 H9A 0.9800 . ?
C9 H9B 0.9800 . ?
C9 H9C 0.9800 . ?
C10 C11 1.39(10) . ?
C10 C15 1.39(9) . ?
C11 C12 1.38(10) . ?
C11 H11 0.9500 . ?
C12 C13 1.38(10) . ?
C12 H12 0.9500 . ?
C13 C14 1.40(10) . ?
C13 H13 0.9500 . ?
C14 C15 1.39(9) . ?
C16 C17 1.39(10) . ?
C16 C21 1.40(10) . ?
C17 C18 1.37(11) . ?
C17 H17 0.9500 . ?
C18 C19 1.40(11) . ?
C18 H18 0.9500 . ?
C19 C20 1.38(12) . ?
C19 H19 0.9500 . ?
C20 C21 1.39(10) . ?
C20 H20 0.9500 . ?
C21 H21 0.9500 . ?
C22 C23 1.40(10) . ?
C22 C27 1.40(9) . ?
C23 C24 1.38(10) . ?
C23 H23 0.9500 . ?
C24 C25 1.39(11) . ?
C24 H24 0.9500 . ?
C25 C26 1.38(11) . ?
C25 H25 0.9500 . ?
C26 C27 1.39(10) . ?
C26 H26 0.9500 . ?
C27 H27 0.9500 . ?
C28 C33 1.39(11) . ?
C28 C29 1.40(11) . ?
C29 C30 1.38(11) . ?
C29 H29 0.9500 . ?
C30 C31 1.37(13) . ?
C30 H30 0.9500 . ?
C31 C32 1.37(13) . ?
C31 H31 0.9500 . ?
C32 C33 1.38(11) . ?
C32 H32 0.9500 . ?
C33 H33 0.9500 . ?
C34 C39 1.39(11) . ?
C34 C35 1.40(11) . ?
C35 C36 1.39(12) . ?
C35 H35 0.9500 . ?
C36 C37 1.36(15) . ?
C36 H36 0.9500 . ?
C37 C38 1.38(15) . ?
C37 H37 0.9500 . ?
C38 C39 1.38(12) . ?
C38 H38 0.9500 . ?
C39 H39 0.9500 . ?
C40 C41 1.39(10) . ?
C40 C45 1.40(10) . ?
C41 C42 1.39(10) . ?
C41 H41 0.9500 . ?
C42 C43 1.39(11) . ?
C42 H42 0.9500 . ?
C43 C44 1.38(11) . ?
C43 H43 0.9500 . ?
C44 C45 1.39(10) . ?
C44 H44 0.9500 . ?
C45 H45 0.9500 . ?
C46 C51 1.39(10) . ?
C46 C47 1.40(10) . ?
C47 C48 1.39(10) . ?
C47 H47 0.9500 . ?
C48 C49 1.38(11) . ?
C48 H48 0.9500 . ?
C49 C50 1.38(11) . ?
C49 H49 0.9500 . ?
C50 C51 1.38(10) . ?
C50 H50 0.9500 . ?
C51 H51 0.9500 . ?
C52 C53 1.39(10) . ?
C52 C57 1.39(10) . ?
C53 C54 1.40(11) . ?
C53 H53 0.9500 . ?
C54 C55 1.37(12) . ?
C54 H54 0.9500 . ?
C55 C56 1.38(12) . ?
C55 H55 0.9500 . ?
C56 C57 1.39(11) . ?
C56 H56 0.9500 . ?
C57 H57 0.9500 . ?
C58 C59 1.39(10) . ?
C58 C63 1.40(10) . ?
C58 B1 1.65(10) . ?
C59 C60 1.39(10) . ?
C59 H59 0.9500 . ?
C60 C61 1.39(11) . ?
C60 C64 1.49(11) . ?
C61 C62 1.38(11) . ?
C61 H61 0.9500 . ?
C62 C63 1.38(10) . ?
C62 C65 1.49(10) . ?
C63 H63 0.9500 . ?
C66 C71 1.39(10) . ?
C66 C67 1.40(10) . ?
C66 B1 1.64(11) . ?
C67 C68 1.39(10) . ?
C67 H67 0.9500 . ?
C68 C69 1.38(10) . ?
C68 C72 1.48(10) . ?
C69 C70 1.39(10) . ?
C69 H69 0.9500 . ?
C70 C71 1.40(10) . ?
C70 C73 1.49(11) . ?
C71 H71 0.9500 . ?
C74 C75 1.40(10) . ?
C74 C79 1.41(10) . ?
C74 B1 1.64(11) . ?
C75 C76 1.39(10) . ?
C75 H75 0.9500 . ?
C76 C77 1.38(11) . ?
C76 C80 1.49(11) . ?
C77 C78 1.39(10) . ?
C77 H77 0.9500 . ?
C78 C79 1.39(10) . ?
C78 C81 1.48(11) . ?
C79 H79 0.9500 . ?
C82 C83 1.39(10) . ?
C82 C87 1.40(10) . ?
C82 B1 1.64(11) . ?
C83 C84 1.40(11) . ?
C83 H83 0.9500 . ?
C84 C85 1.38(12) . ?
C84 C88 1.49(12) . ?
C85 C86 1.39(12) . ?
C85 H85 0.9500 . ?
C86 C87 1.39(10) . ?
C86 C89 1.48(11) . ?
C87 H87 0.9500 . ?
C100 C101 1.1(7) . ?
C100 C102 1.2(7) . ?
C100 C104 1.5(11) . ?
C101 C102 1.2(5) . ?
C102 C105 1.1(5) . ?
C102 C103 1.9(5) . ?
C103 C104 1.4(5) . ?
C103 C105 1.6(3) . ?

loop_
_geom_torsion_atom_site_label_1
_geom_torsion_atom_site_label_2
_geom_torsion_atom_site_label_3
_geom_torsion_atom_site_label_4
_geom_torsion
_geom_torsion_site_symmetry_1
_geom_torsion_site_symmetry_2
_geom_torsion_site_symmetry_3
_geom_torsion_site_symmetry_4
_geom_torsion_publ_flag
P3 Ru1 P1 C34 -48(3) . . . . ?
O1 Ru1 P1 C34 125(3) . . . . ?
P2 Ru1 P1 C34 150(3) . . . . ?
O2 Ru1 P1 C34 49(3) . . . . ?
P3 Ru1 P1 C28 89(3) . . . . ?
O1 Ru1 P1 C28 -98(3) . . . . ?
P2 Ru1 P1 C28 -73(3) . . . . ?
O2 Ru1 P1 C28 -174(3) . . . . ?
P3 Ru1 P1 C1 -160(2) . . . . ?
O1 Ru1 P1 C1 13(3) . . . . ?
P2 Ru1 P1 C1 38(3) . . . . ?
O2 Ru1 P1 C1 -64(3) . . . . ?
P3 Ru1 P2 C22 50(3) . . . . ?
O1 Ru1 P2 C22 -123(3) . . . . ?
P1 Ru1 P2 C22 -148(3) . . . . ?
O2 Ru1 P2 C22 -47(3) . . . . ?
P3 Ru1 P2 C14 163(2) . . . . ?
O1 Ru1 P2 C14 -10(2) . . . . ?
P1 Ru1 P2 C14 -35(3) . . . . ?
O2 Ru1 P2 C14 66(2) . . . . ?
P3 Ru1 P2 C16 -87(3) . . . . ?
O1 Ru1 P2 C16 100(3) . . . . ?
P1 Ru1 P2 C16 75(3) . . . . ?
O2 Ru1 P2 C16 176(3) . . . . ?
O1 Ru1 P3 C52 -118(11) . . . . ?
P2 Ru1 P3 C52 146(3) . . . . ?
P1 Ru1 P3 C52 -28(3) . . . . ?
O2 Ru1 P3 C52 -119(3) . . . . ?
O1 Ru1 P3 C46 121(11) . . . . ?
P2 Ru1 P3 C46 25(3) . . . . ?
P1 Ru1 P3 C46 -149(3) . . . . ?
O2 Ru1 P3 C46 120(3) . . . . ?
O1 Ru1 P3 C40 1(11) . . . . ?
P2 Ru1 P3 C40 -95(2) . . . . ?
P1 Ru1 P3 C40 91(2) . . . . ?
O2 Ru1 P3 C40 0(3) . . . . ?
P3 Ru1 O1 C15 -85(11) . . . . ?
P2 Ru1 O1 C15 12(4) . . . . ?
P1 Ru1 O1 C15 -176(4) . . . . ?
O2 Ru1 O1 C15 -84(4) . . . . ?
P3 Ru1 O1 C6 76(12) . . . . ?
P2 Ru1 O1 C6 173(4) . . . . ?
P1 Ru1 O1 C6 -15(4) . . . . ?
O2 Ru1 O1 C6 77(4) . . . . ?
C34 P1 C1 C6 -140(6) . . . . ?
C28 P1 C1 C6 113(6) . . . . ?
Ru1 P1 C1 C6 -13(6) . . . . ?
C34 P1 C1 C2 43(6) . . . . ?
C28 P1 C1 C2 -64(6) . . . . ?
Ru1 P1 C1 C2 169(5) . . . . ?
C6 C1 C2 C3 0(11) . . . . ?
P1 C1 C2 C3 178(6) . . . . ?
C1 C2 C3 C4 -1(11) . . . . ?
C2 C3 C4 C5 1(12) . . . . ?
C3 C4 C5 C6 0(11) . . . . ?
C3 C4 C5 C7 -179(7) . . . . ?
C4 C5 C6 C1 -1(10) . . . . ?
C7 C5 C6 C1 178(7) . . . . ?
C4 C5 C6 O1 180(6) . . . . ?
C7 C5 C6 O1 -1(10) . . . . ?
C2 C1 C6 C5 1(10) . . . . ?
P1 C1 C6 C5 -177(5) . . . . ?
C2 C1 C6 O1 180(6) . . . . ?
P1 C1 C6 O1 2(8) . . . . ?
C15 O1 C6 C5 -9(9) . . . . ?
Ru1 O1 C6 C5 -170(5) . . . . ?
C15 O1 C6 C1 172(6) . . . . ?
Ru1 O1 C6 C1 11(7) . . . . ?
C6 C5 C7 C10 9(10) . . . . ?
C4 C5 C7 C10 -172(6) . . . . ?
C6 C5 C7 C9 -111(8) . . . . ?
C4 C5 C7 C9 68(9) . . . . ?
C6 C5 C7 C8 128(8) . . . . ?
C4 C5 C7 C8 -53(9) . . . . ?
C5 C7 C10 C11 173(6) . . . . ?
C9 C7 C10 C11 -67(9) . . . . ?
C8 C7 C10 C11 54(9) . . . . ?
C5 C7 C10 C15 -7(10) . . . . ?
C9 C7 C10 C15 113(8) . . . . ?
C8 C7 C10 C15 -126(8) . . . . ?
C15 C10 C11 C12 1(11) . . . . ?
C7 C10 C11 C12 -179(7) . . . . ?
C10 C11 C12 C13 0(11) . . . . ?
C11 C12 C13 C14 -1(11) . . . . ?
C12 C13 C14 C15 1(10) . . . . ?
C12 C13 C14 P2 -177(5) . . . . ?
C22 P2 C14 C15 134(6) . . . . ?
C16 P2 C14 C15 -118(6) . . . . ?
Ru1 P2 C14 C15 9(6) . . . . ?
C22 P2 C14 C13 -49(6) . . . . ?
C16 P2 C14 C13 60(6) . . . . ?
Ru1 P2 C14 C13 -173(5) . . . . ?
C13 C14 C15 C10 0(10) . . . . ?
P2 C14 C15 C10 178(5) . . . . ?
C13 C14 C15 O1 -178(6) . . . . ?
P2 C14 C15 O1 -1(8) . . . . ?
C11 C10 C15 C14 -1(10) . . . . ?
C7 C10 C15 C14 179(7) . . . . ?
C11 C10 C15 O1 177(6) . . . . ?
C7 C10 C15 O1 -3(10) . . . . ?
C6 O1 C15 C14 -170(6) . . . . ?
Ru1 O1 C15 C14 -10(7) . . . . ?
C6 O1 C15 C10 11(9) . . . . ?
Ru1 O1 C15 C10 172(5) . . . . ?
C22 P2 C16 C17 24(6) . . . . ?
C14 P2 C16 C17 -83(6) . . . . ?
Ru1 P2 C16 C17 167(5) . . . . ?
C22 P2 C16 C21 -163(5) . . . . ?
C14 P2 C16 C21 90(6) . . . . ?
Ru1 P2 C16 C21 -21(6) . . . . ?
C21 C16 C17 C18 1(11) . . . . ?
P2 C16 C17 C18 174(6) . . . . ?
C16 C17 C18 C19 -2(12) . . . . ?
C17 C18 C19 C20 1(12) . . . . ?
C18 C19 C20 C21 0(11) . . . . ?
C19 C20 C21 C16 0(11) . . . . ?
C17 C16 C21 C20 0(10) . . . . ?
P2 C16 C21 C20 -173(5) . . . . ?
C14 P2 C22 C23 -37(6) . . . . ?
C16 P2 C22 C23 -141(6) . . . . ?
Ru1 P2 C22 C23 75(6) . . . . ?
C14 P2 C22 C27 152(6) . . . . ?
C16 P2 C22 C27 48(6) . . . . ?
Ru1 P2 C22 C27 -96(6) . . . . ?
C27 C22 C23 C24 0(10) . . . . ?
P2 C22 C23 C24 -171(6) . . . . ?
C22 C23 C24 C25 0(11) . . . . ?
C23 C24 C25 C26 -1(11) . . . . ?
C24 C25 C26 C27 0(11) . . . . ?
C25 C26 C27 C22 0(11) . . . . ?
C23 C22 C27 C26 -1(10) . . . . ?
P2 C22 C27 C26 170(5) . . . . ?
C34 P1 C28 C33 -28(7) . . . . ?
C1 P1 C28 C33 78(7) . . . . ?
Ru1 P1 C28 C33 -171(5) . . . . ?
C34 P1 C28 C29 157(6) . . . . ?
C1 P1 C28 C29 -97(6) . . . . ?
Ru1 P1 C28 C29 14(7) . . . . ?
C33 C28 C29 C30 1(11) . . . . ?
P1 C28 C29 C30 175(6) . . . . ?
C28 C29 C30 C31 -1(12) . . . . ?
C29 C30 C31 C32 1(13) . . . . ?
C30 C31 C32 C33 -1(14) . . . . ?
C31 C32 C33 C28 0(14) . . . . ?
C29 C28 C33 C32 0(12) . . . . ?
P1 C28 C33 C32 -175(7) . . . . ?
C28 P1 C34 C39 -44(6) . . . . ?
C1 P1 C34 C39 -149(6) . . . . ?
Ru1 P1 C34 C39 99(6) . . . . ?
C28 P1 C34 C35 143(6) . . . . ?
C1 P1 C34 C35 38(6) . . . . ?
Ru1 P1 C34 C35 -74(6) . . . . ?
C39 C34 C35 C36 1(11) . . . . ?
P1 C34 C35 C36 174(6) . . . . ?
C34 C35 C36 C37 -1(12) . . . . ?
C35 C36 C37 C38 -1(14) . . . . ?
C36 C37 C38 C39 1(14) . . . . ?
C37 C38 C39 C34 -1(13) . . . . ?
C35 C34 C39 C38 0(11) . . . . ?
P1 C34 C39 C38 -173(6) . . . . ?
C52 P3 C40 C41 46(6) . . . . ?
C46 P3 C40 C41 150(5) . . . . ?
Ru1 P3 C40 C41 -82(5) . . . . ?
C52 P3 C40 C45 -148(5) . . . . ?
C46 P3 C40 C45 -44(6) . . . . ?
Ru1 P3 C40 C45 84(5) . . . . ?
C45 C40 C41 C42 0(10) . . . . ?
P3 C40 C41 C42 167(5) . . . . ?
C40 C41 C42 C43 0(10) . . . . ?
C41 C42 C43 C44 0(10) . . . . ?
C42 C43 C44 C45 0(11) . . . . ?
C43 C44 C45 C40 0(11) . . . . ?
C41 C40 C45 C44 0(10) . . . . ?
P3 C40 C45 C44 -167(5) . . . . ?
C52 P3 C46 C51 -90(6) . . . . ?
C40 P3 C46 C51 161(5) . . . . ?
Ru1 P3 C46 C51 41(6) . . . . ?
C52 P3 C46 C47 86(7) . . . . ?
C40 P3 C46 C47 -23(7) . . . . ?
Ru1 P3 C46 C47 -143(5) . . . . ?
C51 C46 C47 C48 -3(11) . . . . ?
P3 C46 C47 C48 -179(6) . . . . ?
C46 C47 C48 C49 0(12) . . . . ?
C47 C48 C49 C50 2(12) . . . . ?
C48 C49 C50 C51 -3(12) . . . . ?
C49 C50 C51 C46 0(11) . . . . ?
C47 C46 C51 C50 3(11) . . . . ?
P3 C46 C51 C50 179(6) . . . . ?
C46 P3 C52 C53 -85(6) . . . . ?
C40 P3 C52 C53 24(7) . . . . ?
Ru1 P3 C52 C53 143(5) . . . . ?
C46 P3 C52 C57 91(6) . . . . ?
C40 P3 C52 C57 -160(5) . . . . ?
Ru1 P3 C52 C57 -41(6) . . . . ?
C57 C52 C53 C54 1(11) . . . . ?
P3 C52 C53 C54 177(6) . . . . ?
C52 C53 C54 C55 0(12) . . . . ?
C53 C54 C55 C56 -1(12) . . . . ?
C54 C55 C56 C57 1(12) . . . . ?
C55 C56 C57 C52 0(12) . . . . ?
C53 C52 C57 C56 -1(11) . . . . ?
P3 C52 C57 C56 -177(6) . . . . ?
C63 C58 C59 C60 1(10) . . . . ?
B1 C58 C59 C60 179(7) . . . . ?
C58 C59 C60 C61 1(11) . . . . ?
C58 C59 C60 C64 -180(7) . . . . ?
C59 C60 C61 C62 -1(11) . . . . ?
C64 C60 C61 C62 180(7) . . . . ?
C60 C61 C62 C63 -2(11) . . . . ?
C60 C61 C62 C65 176(7) . . . . ?
C61 C62 C63 C58 4(11) . . . . ?
C65 C62 C63 C58 -174(6) . . . . ?
C59 C58 C63 C62 -3(10) . . . . ?
B1 C58 C63 C62 179(6) . . . . ?
C61 C60 C64 F6 155(8) . . . . ?
C59 C60 C64 F6 -24(12) . . . . ?
C61 C60 C64 F5 32(12) . . . . ?
C59 C60 C64 F5 -147(8) . . . . ?
C61 C60 C64 F4 -86(9) . . . . ?
C59 C60 C64 F4 95(9) . . . . ?
C61 C62 C65 F1 124(8) . . . . ?
C63 C62 C65 F1 -58(9) . . . . ?
C61 C62 C65 F3 -115(8) . . . . ?
C63 C62 C65 F3 63(9) . . . . ?
C61 C62 C65 F2 5(10) . . . . ?
C63 C62 C65 F2 -178(6) . . . . ?
C71 C66 C67 C68 1(10) . . . . ?
B1 C66 C67 C68 -178(7) . . . . ?
C66 C67 C68 C69 1(11) . . . . ?
C66 C67 C68 C72 -175(7) . . . . ?
C67 C68 C69 C70 -2(10) . . . . ?
C72 C68 C69 C70 174(7) . . . . ?
C68 C69 C70 C71 0(10) . . . . ?
C68 C69 C70 C73 180(7) . . . . ?
C67 C66 C71 C70 -2(10) . . . . ?
B1 C66 C71 C70 177(7) . . . . ?
C69 C70 C71 C66 1(11) . . . . ?
C73 C70 C71 C66 -178(7) . . . . ?
C69 C68 C72 F8 146(7) . . . . ?
C67 C68 C72 F8 -39(9) . . . . ?
C69 C68 C72 F9 -94(8) . . . . ?
C67 C68 C72 F9 82(8) . . . . ?
C69 C68 C72 F7 25(10) . . . . ?
C67 C68 C72 F7 -159(7) . . . . ?
C69 C70 C73 F12 143(10) . . . . ?
C71 C70 C73 F12 -38(12) . . . . ?
C69 C70 C73 F10A -9(14) . . . . ?
C71 C70 C73 F10A 171(11) . . . . ?
C69 C70 C73 F11A -134(13) . . . . ?
C71 C70 C73 F11A 46(14) . . . . ?
C69 C70 C73 F11 -97(9) . . . . ?
C71 C70 C73 F11 83(9) . . . . ?
C69 C70 C73 F10 18(11) . . . . ?
C71 C70 C73 F10 -163(8) . . . . ?
C69 C70 C73 F12A 110(12) . . . . ?
C71 C70 C73 F12A -71(13) . . . . ?
C79 C74 C75 C76 -4(10) . . . . ?
B1 C74 C75 C76 176(7) . . . . ?
C74 C75 C76 C77 2(11) . . . . ?
C74 C75 C76 C80 -179(7) . . . . ?
C75 C76 C77 C78 1(11) . . . . ?
C80 C76 C77 C78 -177(7) . . . . ?
C76 C77 C78 C79 -2(11) . . . . ?
C76 C77 C78 C81 175(7) . . . . ?
C77 C78 C79 C74 0(11) . . . . ?
C81 C78 C79 C74 -178(7) . . . . ?
C75 C74 C79 C78 3(10) . . . . ?
B1 C74 C79 C78 -176(6) . . . . ?
C77 C76 C80 F18 115(18) . . . . ?
C75 C76 C80 F18 -63(19) . . . . ?
C77 C76 C80 F16A -31(18) . . . . ?
C75 C76 C80 F16A 150(16) . . . . ?
C77 C76 C80 F18A 96(12) . . . . ?
C75 C76 C80 F18A -83(12) . . . . ?
C77 C76 C80 F17A -152(12) . . . . ?
C75 C76 C80 F17A 29(14) . . . . ?
C77 C76 C80 F17 -120(15) . . . . ?
C75 C76 C80 F17 62(17) . . . . ?
C77 C76 C80 F16 -8(16) . . . . ?
C75 C76 C80 F16 174(14) . . . . ?
C79 C78 C81 F15 71(9) . . . . ?
C77 C78 C81 F15 -107(8) . . . . ?
C79 C78 C81 F13 -49(10) . . . . ?
C77 C78 C81 F13 133(8) . . . . ?
C79 C78 C81 F14 -168(7) . . . . ?
C77 C78 C81 F14 15(11) . . . . ?
C87 C82 C83 C84 0(10) . . . . ?
B1 C82 C83 C84 174(7) . . . . ?
C82 C83 C84 C85 2(11) . . . . ?
C82 C83 C84 C88 -176(7) . . . . ?
C83 C84 C85 C86 -2(11) . . . . ?
C88 C84 C85 C86 176(7) . . . . ?
C84 C85 C86 C87 -1(11) . . . . ?
C84 C85 C86 C89 180(7) . . . . ?
C85 C86 C87 C82 3(11) . . . . ?
C89 C86 C87 C82 -177(7) . . . . ?
C83 C82 C87 C86 -3(10) . . . . ?
B1 C82 C87 C86 -177(6) . . . . ?
C85 C84 C88 F21 120(14) . . . . ?
C83 C84 C88 F21 -62(15) . . . . ?
C85 C84 C88 F20A -152(14) . . . . ?
C83 C84 C88 F20A 27(16) . . . . ?
C85 C84 C88 F19A -27(18) . . . . ?
C83 C84 C88 F19A 151(16) . . . . ?
C85 C84 C88 F21A 92(18) . . . . ?
C83 C84 C88 F21A -89(18) . . . . ?
C85 C84 C88 F19 -3(15) . . . . ?
C83 C84 C88 F19 175(12) . . . . ?
C85 C84 C88 F20 -119(10) . . . . ?
C83 C84 C88 F20 59(11) . . . . ?
C87 C86 C89 F24 -85(13) . . . . ?
C85 C86 C89 F24 95(14) . . . . ?
C87 C86 C89 F22A 95(18) . . . . ?
C85 C86 C89 F22A -85(18) . . . . ?
C87 C86 C89 F22 43(12) . . . . ?
C85 C86 C89 F22 -137(10) . . . . ?
C87 C86 C89 F23A -139(16) . . . . ?
C85 C86 C89 F23A 41(18) . . . . ?
C87 C86 C89 F23 156(9) . . . . ?
C85 C86 C89 F23 -24(12) . . . . ?
C87 C86 C89 F24A -23(16) . . . . ?
C85 C86 C89 F24A 157(14) . . . . ?
C104 C100 C101 C102 -20(100) . . . . ?
C100 C101 C102 C105 114(100) . . . . ?
C100 C101 C102 C103 5(75) . . . . ?
C101 C100 C102 C105 -144(100) . . . . ?
C104 C100 C102 C105 31(100) . . . . ?
C104 C100 C102 C101 175(63) . . . . ?
C101 C100 C102 C103 -177(52) . . . . ?
C104 C100 C102 C103 -2(42) . . . . ?
C105 C102 C103 C104 -151(45) . . . . ?
C101 C102 C103 C104 -1(77) . . . . ?
C100 C102 C103 C104 2(45) . . . . ?
C101 C102 C103 C105 149(100) . . . . ?
C100 C102 C103 C105 153(77) . . . . ?
C105 C103 C104 C100 -21(32) . . . . ?
C102 C103 C104 C100 -2(35) . . . . ?
C101 C100 C104 C103 21(100) . . . . ?
C102 C100 C104 C103 3(55) . . . . ?
C101 C102 C105 C103 -130(85) . . . . ?
C100 C102 C105 C103 -39(100) . . . . ?
C104 C103 C105 C102 32(50) . . . . ?
C83 C82 B1 C74 135(7) . . . . ?
C87 C82 B1 C74 -51(9) . . . . ?
C83 C82 B1 C66 15(9) . . . . ?
C87 C82 B1 C66 -172(6) . . . . ?
C83 C82 B1 C58 -105(7) . . . . ?
C87 C82 B1 C58 68(8) . . . . ?
C75 C74 B1 C82 -1(10) . . . . ?
C79 C74 B1 C82 179(6) . . . . ?
C75 C74 B1 C66 121(7) . . . . ?
C79 C74 B1 C66 -59(8) . . . . ?
C75 C74 B1 C58 -117(7) . . . . ?
C79 C74 B1 C58 63(8) . . . . ?
C71 C66 B1 C82 -104(8) . . . . ?
C67 C66 B1 C82 74(8) . . . . ?
C71 C66 B1 C74 132(7) . . . . ?
C67 C66 B1 C74 -49(8) . . . . ?
C71 C66 B1 C58 11(10) . . . . ?
C67 C66 B1 C58 -170(6) . . . . ?
C59 C58 B1 C82 -117(7) . . . . ?
C63 C58 B1 C82 61(8) . . . . ?
C59 C58 B1 C74 5(9) . . . . ?
C63 C58 B1 C74 -177(6) . . . . ?
C59 C58 B1 C66 124(7) . . . . ?
C63 C58 B1 C66 -58(8) . . . . ?
